data_7704066
loop_
_publ_author_name
'Lippi, Martina'
'Caputo, Josefina'
'Famulari, Antonino'
'Sacchetti, Alessandro'
'Castellano, Carlo'
'Meneghetti, Fiorella'
'Mart\'i-Rujas, Javier'
'Cametti, Massimo'

_publ_section_title
;
 Combined structural and theoretical investigation on differently
 substituted bispidine ligands: predicting the properties of their
 corresponding coordination polymers.
;
_journal_issue 18
_journal_name_full 'Dalton transactions (Cambridge, England : 2003)'
_journal_page_first 5965
_journal_page_last 5973
_journal_paper_doi 10.1039/d0dt00799d
_journal_volume 49
_journal_year 2020
_chemical_formula_sum 'C32 H36 Cl4 F3 Mn0.5 N4 O8'
_chemical_formula_weight 830.92
_chemical_name_common 'L6 dimeric Mn complex'
_space_group_crystal_system monoclinic
_space_group_IT_number 14
_space_group_name_Hall '-P 2yn'
_space_group_name_H-M_alt 'P 1 21/n 1'
_atom_sites_solution_hydrogens geom
_audit_creation_method SHELXL-2018/3
_audit_update_record
;
2020-02-13 deposited with the CCDC.	2020-04-13 downloaded from the CCDC.
;
_cell_angle_alpha 90
_cell_angle_beta 94.12(3)
_cell_angle_gamma 90
_cell_formula_units_Z 4
_cell_length_a 8.3380(17)
_cell_length_b 27.317(6)
_cell_length_c 16.519(3)
_cell_measurement_reflns_used 9966
_cell_measurement_temperature 120(2)
_cell_measurement_theta_max 31.379
_cell_measurement_theta_min 2.556
_cell_volume 3752.8(13)
_computing_data_reduction SAINT
_computing_structure_refinement 'SHELXL-2018/3 (Sheldrick, 2018)'
_computing_structure_solution SIR-97
_diffrn_ambient_temperature 120(2)
_diffrn_measured_fraction_theta_full 1.000
_diffrn_measured_fraction_theta_max 1.000
_diffrn_measurement_device_type 'Bruker APEX II CCD diffractometer'
_diffrn_measurement_method 'omega scan'
_diffrn_radiation_type MoK\a
_diffrn_radiation_wavelength 0.71073
_diffrn_reflns_av_R_equivalents 0.0637
_diffrn_reflns_av_unetI/netI 0.0436
_diffrn_reflns_Laue_measured_fraction_full 1.000
_diffrn_reflns_Laue_measured_fraction_max 1.000
_diffrn_reflns_limit_h_max 10
_diffrn_reflns_limit_h_min -10
_diffrn_reflns_limit_k_max 34
_diffrn_reflns_limit_k_min -34
_diffrn_reflns_limit_l_max 20
_diffrn_reflns_limit_l_min -20
_diffrn_reflns_number 28376
_diffrn_reflns_point_group_measured_fraction_full 1.000
_diffrn_reflns_point_group_measured_fraction_max 1.000
_diffrn_reflns_theta_full 25.242
_diffrn_reflns_theta_max 26.371
_diffrn_reflns_theta_min 1.443
_exptl_absorpt_coefficient_mu 0.544
_exptl_absorpt_correction_T_max 1.000
_exptl_absorpt_correction_T_min 0.642
_exptl_absorpt_correction_type empirical
_exptl_absorpt_process_details SADABS
_exptl_crystal_colour colourless
_exptl_crystal_density_diffrn 1.471
_exptl_crystal_description prism
_exptl_crystal_F_000 1710
_exptl_crystal_size_max 0.08
_exptl_crystal_size_mid 0.05
_exptl_crystal_size_min 0.03
_refine_diff_density_max 2.217
_refine_diff_density_min -2.325
_refine_diff_density_rms 0.164
_refine_ls_extinction_method none
_refine_ls_goodness_of_fit_ref 1.065
_refine_ls_hydrogen_treatment riding
_refine_ls_matrix_type full
_refine_ls_number_parameters 477
_refine_ls_number_reflns 7686
_refine_ls_number_restraints 0
_refine_ls_restrained_S_all 1.065
_refine_ls_R_factor_all 0.1237
_refine_ls_R_factor_gt 0.1022
_refine_ls_shift/su_max 0.005
_refine_ls_shift/su_mean 0.000
_refine_ls_structure_factor_coef Fsqd
_refine_ls_weighting_details 'w=1/[\s^2^(Fo^2^)+(0.1435P)^2^+29.4088P] where P=(Fo^2^+2Fc^2^)/3'
_refine_ls_weighting_scheme calc
_refine_ls_wR_factor_gt 0.2700
_refine_ls_wR_factor_ref 0.2892
_reflns_Friedel_coverage 0.000
_reflns_number_gt 6191
_reflns_number_total 7686
_reflns_threshold_expression 'I > 2\s(I)'
_cod_data_source_file d0dt00799d2.cif
_cod_data_source_block JC4_L6_Mn_120K
_cod_depositor_comments 'Adding full bibliography for 7704064--7704069.cif.'
_cod_original_sg_symbol_H-M 'P 21/n'
_cod_original_formula_sum 'C32 H36 Cl4 F3 Mn0.50 N4 O8'
_cod_database_code 7704066
_shelx_shelxl_version_number 2018/3
_shelx_space_group_comment
;
The symmetry employed for this shelxl refinement is uniquely defined
by the following loop, which should always be used as a source of
symmetry information in preference to the above space-group names.
They are only intended as comments.
;

loop_
_space_group_symop_operation_xyz
'x, y, z'
'-x+1/2, y+1/2, -z+1/2'
'-x, -y, -z'
'x-1/2, -y-1/2, z-1/2'

loop_
_atom_site_label
_atom_site_type_symbol
_atom_site_fract_x
_atom_site_fract_y
_atom_site_fract_z
_atom_site_U_iso_or_equiv
_atom_site_adp_type
_atom_site_occupancy
_atom_site_site_symmetry_order
_atom_site_calc_flag
_atom_site_refinement_flags_posn
_atom_site_refinement_flags_adp
_atom_site_refinement_flags_occupancy
_atom_site_disorder_assembly
_atom_site_disorder_group
Mn Mn 1.000000 0.000000 1.000000 0.0110(3) Uani 1 2 d S . P . .
Cl1 Cl 0.78574(15) -0.06258(4) 0.95771(8) 0.0184(3) Uani 1 1 d . . . . .
O6 O 1.1866(5) -0.05496(13) 0.9906(2) 0.0210(8) Uani 1 1 d . . . . .
Cl3 Cl 1.2203(5) 0.18904(13) 0.9292(2) 0.0990(11) Uani 1 1 d . . . . .
F1 F 1.1844(10) 0.3819(3) 0.6857(7) 0.154(5) Uani 1 1 d . . . . .
F2 F 0.9656(5) 0.41194(14) 0.7175(3) 0.0485(11) Uani 1 1 d . . . . .
F3 F 1.1207(9) 0.37916(17) 0.8062(4) 0.098(3) Uani 1 1 d . . . . .
C53 C 1.346(4) 0.1735(7) 0.8797(19) 0.27(2) Uani 1 1 d . . . . .
H53 H 1.341943 0.138073 0.888646 0.326 Uiso 1 1 calc R U . A 1
O5 O 1.0572(5) 0.12635(14) 0.3620(2) 0.0201(8) Uani 1 1 d . . . . .
O1 O 0.8069(4) 0.06648(13) 0.4348(2) 0.0190(8) Uani 1 1 d . . . . .
O2 O 0.8413(5) -0.01842(14) 0.5517(2) 0.0211(8) Uani 1 1 d . . . . .
O3 O 0.6403(4) 0.01900(14) 0.6081(3) 0.0250(9) Uani 1 1 d . . . . .
O4 O 0.8894(5) 0.18891(14) 0.3813(2) 0.0265(9) Uani 1 1 d . . . . .
N1 N 0.8444(5) 0.15453(15) 0.6239(3) 0.0134(8) Uani 1 1 d . . . . .
N2 N 1.1441(5) 0.10315(14) 0.6095(2) 0.0104(8) Uani 1 1 d . . . . .
N4 N 1.0208(5) 0.02020(16) 0.8682(2) 0.0157(9) Uani 1 1 d . . . . .
N3 N 1.3954(6) 0.26250(16) 0.5355(3) 0.0228(10) Uani 1 1 d . . . . .
O7 O 0.9498(6) 0.13791(16) 1.0757(3) 0.0379(11) Uani 1 1 d . . . . .
C1 C 0.8714(6) 0.08610(18) 0.4931(3) 0.0127(10) Uani 1 1 d . . . . .
C9 C 0.7829(6) 0.01779(18) 0.5774(3) 0.0134(10) Uani 1 1 d . . . . .
C2 C 0.9607(6) 0.13473(18) 0.4930(3) 0.0121(9) Uani 1 1 d . . . . .
C4 C 0.8620(6) 0.17104(18) 0.5413(3) 0.0134(10) Uani 1 1 d . . . . .
H4A H 0.914788 0.202704 0.542896 0.016 Uiso 1 1 calc R U . . .
H4B H 0.756263 0.175057 0.513638 0.016 Uiso 1 1 calc R U . . .
C26 C 1.0377(5) 0.04621(17) 0.7060(3) 0.0110(9) Uani 1 1 d . . . . .
C28 C 1.0217(6) 0.06706(18) 0.8451(3) 0.0167(10) Uani 1 1 d . . . . .
H28 H 1.015923 0.091090 0.884698 0.020 Uiso 1 1 calc R U . . .
C6 C 0.8649(6) 0.06792(17) 0.5803(3) 0.0109(9) Uani 1 1 d . . . . .
C13 C 0.7859(6) 0.2787(2) 0.6379(3) 0.0187(11) Uani 1 1 d . . . . .
H13 H 0.703182 0.276489 0.597203 0.022 Uiso 1 1 calc R U . . .
C30 C 1.0399(6) -0.00265(18) 0.7297(3) 0.0155(10) Uani 1 1 d . . . . .
H30 H 1.046810 -0.027396 0.691430 0.019 Uiso 1 1 calc R U . . .
C27 C 1.0309(6) 0.08159(18) 0.7658(3) 0.0145(10) Uani 1 1 d . . . . .
H27 H 1.032583 0.114664 0.752527 0.017 Uiso 1 1 calc R U . . .
C3 C 1.1374(5) 0.12524(17) 0.5288(3) 0.0100(9) Uani 1 1 d . . . . .
H3 H 1.189044 0.102809 0.492381 0.012 Uiso 1 1 calc R U . . .
C7 C 1.0407(5) 0.06002(17) 0.6172(3) 0.0092(9) Uani 1 1 d . . . . .
H7 H 1.087544 0.032692 0.588580 0.011 Uiso 1 1 calc R U . . .
C12 C 0.8307(6) 0.23724(19) 0.6832(3) 0.0175(10) Uani 1 1 d . . . . .
C5 C 0.7667(6) 0.10669(18) 0.6231(3) 0.0136(10) Uani 1 1 d . . . . .
H5A H 0.660439 0.109235 0.595467 0.016 Uiso 1 1 calc R U . . .
H5B H 0.754122 0.096378 0.678516 0.016 Uiso 1 1 calc R U . . .
C11 C 0.7460(6) 0.18889(19) 0.6668(3) 0.0193(11) Uani 1 1 d . . . . .
H11A H 0.720125 0.174472 0.717900 0.023 Uiso 1 1 calc R U . . .
H11B H 0.645937 0.194647 0.634546 0.023 Uiso 1 1 calc R U . . .
C17 C 0.8619(7) 0.3228(2) 0.6522(3) 0.0207(11) Uani 1 1 d . . . . .
H17 H 0.831165 0.350143 0.621271 0.025 Uiso 1 1 calc R U . . .
C29 C 1.0316(6) -0.01394(18) 0.8108(3) 0.0167(10) Uani 1 1 d . . . . .
H29 H 1.033574 -0.046695 0.826120 0.020 Uiso 1 1 calc R U . . .
C22 C 1.3052(6) 0.24877(19) 0.5955(3) 0.0207(11) Uani 1 1 d . . . . .
H22 H 1.298060 0.270111 0.638992 0.025 Uiso 1 1 calc R U . . .
C23 C 1.2224(6) 0.20524(18) 0.5973(3) 0.0147(10) Uani 1 1 d . . . . .
H23 H 1.162456 0.197455 0.640834 0.018 Uiso 1 1 calc R U . . .
C8 C 1.3106(6) 0.08806(19) 0.6312(3) 0.0156(10) Uani 1 1 d . . . . .
H8A H 1.347641 0.067666 0.589090 0.019 Uiso 1 1 calc R U . . .
H8B H 1.315320 0.070112 0.681326 0.019 Uiso 1 1 calc R U . . .
H8C H 1.377813 0.116544 0.637539 0.019 Uiso 1 1 calc R U . . .
C21 C 1.4031(7) 0.2313(2) 0.4747(4) 0.0249(12) Uani 1 1 d . . . . .
H21 H 1.464809 0.240011 0.432256 0.030 Uiso 1 1 calc R U . . .
C15 C 1.0330(7) 0.2854(2) 0.7586(3) 0.0258(12) Uani 1 1 d . . . . .
H15 H 1.116618 0.287623 0.798888 0.031 Uiso 1 1 calc R U . . .
C24 C 0.9627(6) 0.15388(19) 0.4061(3) 0.0160(10) Uani 1 1 d . . . . .
C19 C 1.2306(6) 0.17303(17) 0.5321(3) 0.0114(9) Uani 1 1 d . . . . .
C16 C 0.9850(6) 0.3264(2) 0.7133(3) 0.0219(11) Uani 1 1 d . . . . .
C14 C 0.9554(7) 0.2414(2) 0.7432(3) 0.0229(12) Uani 1 1 d . . . . .
H14 H 0.987201 0.213970 0.773647 0.027 Uiso 1 1 calc R U . . .
C20 C 1.3253(6) 0.1866(2) 0.4703(3) 0.0175(10) Uani 1 1 d . . . . .
H20 H 1.336560 0.165819 0.426453 0.021 Uiso 1 1 calc R U . . .
C25 C 1.0717(9) 0.1432(3) 0.2797(4) 0.0328(14) Uani 1 1 d . . . . .
H25A H 0.966932 0.144781 0.251656 0.039 Uiso 1 1 calc R U . . .
H25B H 1.137889 0.120852 0.252134 0.039 Uiso 1 1 calc R U . . .
H25C H 1.119825 0.175134 0.280905 0.039 Uiso 1 1 calc R U . . .
C10 C 0.5569(7) -0.0282(2) 0.6085(5) 0.0375(17) Uani 1 1 d . . . . .
H10A H 0.537743 -0.039819 0.553775 0.045 Uiso 1 1 calc R U . . .
H10B H 0.456210 -0.024307 0.632448 0.045 Uiso 1 1 calc R U . . .
H10C H 0.622267 -0.051460 0.639453 0.045 Uiso 1 1 calc R U . . .
C18 C 1.0640(8) 0.3743(3) 0.7297(5) 0.0387(16) Uani 1 1 d . . . . .
O8 O 1.5103(5) 0.05341(19) 0.9379(3) 0.0371(11) Uani 1 1 d . . . . .
H8 H 1.436048 0.051751 0.967761 0.045 Uiso 1 1 calc R U . . .
C100 C 1.4729(9) 0.0255(3) 0.8680(4) 0.0425(17) Uani 1 1 d . . . . .
H10D H 1.370451 0.035587 0.843310 0.051 Uiso 1 1 calc R U . . .
H10E H 1.468581 -0.008476 0.882312 0.051 Uiso 1 1 calc R U . . .
H10F H 1.554105 0.030368 0.830403 0.051 Uiso 1 1 calc R U . . .
Cl4 Cl 1.4005(5) 0.1744(2) 0.7956(3) 0.1416(19) Uani 1 1 d . . . . .
Cl5 Cl 1.5528(6) 0.19037(18) 0.9501(3) 0.1011(13) Uani 0.8 1 d . . P B 1
Cl5A Cl 1.572(3) 0.1785(10) 0.8717(12) 0.140(10) Uani 0.2 1 d . . P B 2

loop_
_atom_site_aniso_label
_atom_site_aniso_U_11
_atom_site_aniso_U_22
_atom_site_aniso_U_33
_atom_site_aniso_U_23
_atom_site_aniso_U_13
_atom_site_aniso_U_12
Mn 0.0168(5) 0.0087(5) 0.0070(5) 0.0010(4) -0.0018(4) 0.0010(4)
Cl1 0.0196(6) 0.0135(6) 0.0213(6) -0.0032(5) -0.0030(5) -0.0005(5)
O6 0.0216(18) 0.0149(18) 0.026(2) -0.0044(15) -0.0023(15) 0.0042(15)
Cl3 0.128(3) 0.089(2) 0.081(2) 0.0022(17) 0.0148(19) 0.019(2)
F1 0.115(6) 0.082(5) 0.285(12) -0.110(6) 0.143(7) -0.079(4)
F2 0.055(3) 0.0184(19) 0.069(3) -0.0016(18) -0.018(2) -0.0025(18)
F3 0.132(5) 0.030(2) 0.116(5) -0.026(3) -0.095(5) 0.013(3)
C53 0.38(4) 0.108(13) 0.37(4) -0.124(19) 0.32(3) -0.152(19)
O5 0.0243(19) 0.025(2) 0.0114(17) 0.0024(14) 0.0027(14) -0.0037(16)
O1 0.0227(18) 0.0184(18) 0.0150(18) 0.0003(14) -0.0043(14) -0.0063(15)
O2 0.028(2) 0.0151(18) 0.0210(19) -0.0056(15) 0.0073(15) -0.0078(16)
O3 0.0115(17) 0.0134(18) 0.051(3) 0.0066(17) 0.0083(16) -0.0050(15)
O4 0.041(2) 0.020(2) 0.0175(19) 0.0063(16) -0.0018(17) 0.0033(18)
N1 0.0127(19) 0.0092(19) 0.019(2) 0.0013(16) 0.0051(16) 0.0008(16)
N2 0.0085(18) 0.0098(19) 0.013(2) 0.0020(15) -0.0020(14) -0.0033(15)
N4 0.023(2) 0.013(2) 0.011(2) -0.0008(16) -0.0025(16) 0.0015(17)
N3 0.025(2) 0.013(2) 0.030(3) 0.0051(19) -0.0027(19) -0.0091(19)
O7 0.034(2) 0.023(2) 0.057(3) -0.006(2) 0.006(2) 0.0032(19)
C1 0.010(2) 0.016(2) 0.011(2) 0.0019(19) -0.0021(17) -0.0024(19)
C9 0.013(2) 0.016(2) 0.011(2) 0.0081(19) -0.0027(17) -0.0053(19)
C2 0.015(2) 0.012(2) 0.009(2) 0.0045(18) -0.0010(17) -0.0026(19)
C4 0.012(2) 0.013(2) 0.016(2) 0.0048(19) 0.0016(18) -0.0004(18)
C26 0.011(2) 0.011(2) 0.011(2) 0.0036(18) 0.0011(17) -0.0007(18)
C28 0.027(3) 0.011(2) 0.011(2) -0.0027(18) -0.0020(19) 0.000(2)
C6 0.012(2) 0.011(2) 0.009(2) 0.0005(17) -0.0007(17) -0.0037(18)
C13 0.017(2) 0.020(3) 0.018(3) -0.003(2) -0.0033(19) 0.005(2)
C30 0.023(3) 0.010(2) 0.013(2) -0.0007(18) -0.0002(19) 0.000(2)
C27 0.023(2) 0.008(2) 0.012(2) 0.0014(18) -0.0015(19) -0.0001(19)
C3 0.010(2) 0.008(2) 0.012(2) -0.0001(17) 0.0003(17) -0.0022(17)
C7 0.011(2) 0.008(2) 0.008(2) 0.0002(16) -0.0010(16) -0.0028(17)
C12 0.019(2) 0.016(2) 0.018(3) -0.003(2) 0.0065(19) 0.003(2)
C5 0.010(2) 0.015(2) 0.017(2) 0.0034(19) 0.0031(18) -0.0023(19)
C11 0.017(2) 0.017(3) 0.025(3) -0.002(2) 0.008(2) 0.003(2)
C17 0.022(3) 0.016(3) 0.024(3) 0.000(2) 0.003(2) 0.006(2)
C29 0.025(3) 0.007(2) 0.017(3) 0.0015(18) -0.002(2) -0.002(2)
C22 0.022(3) 0.012(2) 0.028(3) -0.005(2) -0.002(2) -0.002(2)
C23 0.011(2) 0.016(2) 0.017(2) -0.0012(19) 0.0001(18) -0.0004(19)
C8 0.010(2) 0.017(2) 0.020(3) 0.006(2) -0.0045(18) -0.0015(19)
C21 0.024(3) 0.027(3) 0.023(3) 0.008(2) 0.000(2) -0.014(2)
C15 0.024(3) 0.033(3) 0.020(3) -0.009(2) -0.001(2) 0.008(2)
C24 0.018(2) 0.016(2) 0.013(2) 0.0027(19) -0.0028(18) -0.011(2)
C19 0.011(2) 0.009(2) 0.014(2) 0.0027(18) -0.0026(17) -0.0010(18)
C16 0.020(3) 0.019(3) 0.026(3) -0.008(2) 0.002(2) 0.005(2)
C14 0.027(3) 0.022(3) 0.019(3) 0.003(2) 0.001(2) 0.006(2)
C20 0.018(2) 0.021(3) 0.013(2) 0.000(2) 0.0003(19) -0.007(2)
C25 0.046(4) 0.037(4) 0.016(3) 0.006(2) 0.008(3) -0.004(3)
C10 0.022(3) 0.020(3) 0.072(5) 0.013(3) 0.012(3) -0.010(2)
C18 0.027(3) 0.029(3) 0.059(5) -0.018(3) -0.002(3) -0.002(3)
O8 0.020(2) 0.048(3) 0.044(3) -0.006(2) 0.0033(18) 0.001(2)
C100 0.037(4) 0.053(5) 0.036(4) 0.004(3) -0.006(3) 0.001(3)
Cl4 0.106(3) 0.236(6) 0.084(3) -0.017(3) 0.017(2) -0.007(3)
Cl5 0.104(3) 0.106(3) 0.089(3) -0.021(2) -0.020(2) 0.004(2)
Cl5A 0.19(2) 0.16(2) 0.076(11) -0.020(12) 0.058(13) -0.070(18)

loop_
_atom_type_symbol
_atom_type_description
_atom_type_scat_dispersion_real
_atom_type_scat_dispersion_imag
_atom_type_scat_source
C C 0.0033 0.0016 'International Tables Vol C Tables 4.2.6.8 and 6.1.1.4'
N N 0.0061 0.0033 'International Tables Vol C Tables 4.2.6.8 and 6.1.1.4'
O O 0.0106 0.0060 'International Tables Vol C Tables 4.2.6.8 and 6.1.1.4'
F F 0.0171 0.0103 'International Tables Vol C Tables 4.2.6.8 and 6.1.1.4'
Cl Cl 0.1484 0.1585 'International Tables Vol C Tables 4.2.6.8 and 6.1.1.4'
Mn Mn 0.3368 0.7283 'International Tables Vol C Tables 4.2.6.8 and 6.1.1.4'
H H 0.0000 0.0000 'International Tables Vol C Tables 4.2.6.8 and 6.1.1.4'

loop_
_geom_angle_atom_site_label_1
_geom_angle_atom_site_label_2
_geom_angle_atom_site_label_3
_geom_angle
_geom_angle_site_symmetry_1
_geom_angle_site_symmetry_3
_geom_angle_publ_flag
O6 Mn O6 180.0 . 3_757 ?
O6 Mn N4 90.26(15) . 3_757 ?
O6 Mn N4 89.74(15) 3_757 3_757 ?
O6 Mn N4 89.73(15) . . ?
O6 Mn N4 90.27(15) 3_757 . ?
N4 Mn N4 180.0 3_757 . ?
O6 Mn Cl1 90.49(10) . . ?
O6 Mn Cl1 89.51(10) 3_757 . ?
N4 Mn Cl1 89.98(11) 3_757 . ?
N4 Mn Cl1 90.02(11) . . ?
O6 Mn Cl1 89.51(10) . 3_757 ?
O6 Mn Cl1 90.49(10) 3_757 3_757 ?
N4 Mn Cl1 90.02(11) 3_757 3_757 ?
N4 Mn Cl1 89.98(11) . 3_757 ?
Cl1 Mn Cl1 180.0 . 3_757 ?
Cl3 C53 Cl4 144(3) . . ?
Cl3 C53 Cl5A 142(2) . . ?
Cl4 C53 Cl5A 64.2(9) . . ?
Cl3 C53 Cl5 103.2(15) . . ?
Cl4 C53 Cl5 102.9(12) . . ?
C24 O5 C25 115.1(4) . . ?
C9 O3 C10 114.7(4) . . ?
C4 N1 C5 110.2(4) . . ?
C4 N1 C11 110.7(4) . . ?
C5 N1 C11 108.4(4) . . ?
C3 N2 C8 108.2(4) . . ?
C3 N2 C7 115.2(4) . . ?
C8 N2 C7 107.7(4) . . ?
C28 N4 C29 117.7(4) . . ?
C28 N4 Mn 120.6(3) . . ?
C29 N4 Mn 121.7(3) . . ?
C21 N3 C22 116.2(5) . . ?
O1 C1 C2 125.6(4) . . ?
O1 C1 C6 124.7(4) . . ?
C2 C1 C6 109.5(4) . . ?
O2 C9 O3 123.8(5) . . ?
O2 C9 C6 124.0(4) . . ?
O3 C9 C6 112.1(4) . . ?
C1 C2 C24 109.7(4) . . ?
C1 C2 C4 106.3(4) . . ?
C24 C2 C4 107.9(4) . . ?
C1 C2 C3 107.5(4) . . ?
C24 C2 C3 109.7(4) . . ?
C4 C2 C3 115.5(4) . . ?
N1 C4 C2 112.3(4) . . ?
C27 C26 C30 118.0(4) . . ?
C27 C26 C7 121.3(4) . . ?
C30 C26 C7 120.7(4) . . ?
N4 C28 C27 123.3(5) . . ?
C1 C6 C9 107.9(4) . . ?
C1 C6 C5 105.4(4) . . ?
C9 C6 C5 112.3(4) . . ?
C1 C6 C7 108.5(4) . . ?
C9 C6 C7 107.1(4) . . ?
C5 C6 C7 115.5(4) . . ?
C17 C13 C12 121.2(5) . . ?
C29 C30 C26 119.1(5) . . ?
C28 C27 C26 119.0(4) . . ?
N2 C3 C19 109.7(4) . . ?
N2 C3 C2 112.7(4) . . ?
C19 C3 C2 109.6(4) . . ?
N2 C7 C26 109.5(4) . . ?
N2 C7 C6 113.3(4) . . ?
C26 C7 C6 109.4(4) . . ?
C14 C12 C13 118.3(5) . . ?
C14 C12 C11 121.0(5) . . ?
C13 C12 C11 120.7(5) . . ?
N1 C5 C6 111.7(4) . . ?
N1 C11 C12 112.1(4) . . ?
C13 C17 C16 119.6(5) . . ?
N4 C29 C30 122.9(5) . . ?
N3 C22 C23 124.5(5) . . ?
C22 C23 C19 118.4(5) . . ?
N3 C21 C20 124.1(5) . . ?
C14 C15 C16 119.3(5) . . ?
O4 C24 O5 124.7(5) . . ?
O4 C24 C2 123.9(5) . . ?
O5 C24 C2 111.4(4) . . ?
C20 C19 C23 117.5(4) . . ?
C20 C19 C3 121.4(4) . . ?
C23 C19 C3 121.0(4) . . ?
C17 C16 C15 120.2(5) . . ?
C17 C16 C18 119.4(5) . . ?
C15 C16 C18 120.4(6) . . ?
C15 C14 C12 121.3(5) . . ?
C21 C20 C19 119.2(5) . . ?
F1 C18 F2 106.7(8) . . ?
F1 C18 F3 106.3(8) . . ?
F2 C18 F3 104.1(6) . . ?
F1 C18 C16 113.0(6) . . ?
F2 C18 C16 113.3(5) . . ?
F3 C18 C16 112.8(7) . . ?
C53 Cl4 Cl5A 68.8(15) . . ?
Cl4 Cl5A C53 47.0(12) . . ?

loop_
_geom_bond_atom_site_label_1
_geom_bond_atom_site_label_2
_geom_bond_distance
_geom_bond_site_symmetry_2
_geom_bond_publ_flag
Mn O6 2.176(4) . ?
Mn O6 2.176(4) 3_757 ?
Mn N4 2.265(4) 3_757 ?
Mn N4 2.265(4) . ?
Mn Cl1 2.5342(13) . ?
Mn Cl1 2.5342(13) 3_757 ?
Cl3 C53 1.438(19) . ?
F1 C18 1.298(9) . ?
F2 C18 1.321(8) . ?
F3 C18 1.324(9) . ?
C53 Cl4 1.49(2) . ?
C53 Cl5A 1.90(4) . ?
C53 Cl5 2.06(4) . ?
O5 C24 1.342(7) . ?
O5 C25 1.447(7) . ?
O1 C1 1.195(6) . ?
O2 C9 1.194(7) . ?
O3 C9 1.326(6) . ?
O3 C10 1.465(7) . ?
O4 C24 1.192(7) . ?
N1 C4 1.454(6) . ?
N1 C5 1.458(6) . ?
N1 C11 1.462(6) . ?
N2 C3 1.460(6) . ?
N2 C8 1.468(6) . ?
N2 C7 1.471(6) . ?
N4 C28 1.336(7) . ?
N4 C29 1.337(7) . ?
N3 C21 1.322(8) . ?
N3 C22 1.341(8) . ?
C1 C2 1.523(7) . ?
C1 C6 1.529(6) . ?
C9 C6 1.530(6) . ?
C2 C24 1.529(6) . ?
C2 C4 1.547(7) . ?
C2 C3 1.570(6) . ?
C26 C27 1.386(7) . ?
C26 C30 1.391(7) . ?
C26 C7 1.516(6) . ?
C28 C27 1.377(7) . ?
C6 C5 1.541(7) . ?
C6 C7 1.562(6) . ?
C13 C17 1.375(8) . ?
C13 C12 1.394(8) . ?
C30 C29 1.381(7) . ?
C3 C19 1.518(6) . ?
C12 C14 1.389(8) . ?
C12 C11 1.513(7) . ?
C17 C16 1.390(8) . ?
C22 C23 1.376(7) . ?
C23 C19 1.396(7) . ?
C21 C20 1.384(8) . ?
C15 C14 1.381(9) . ?
C15 C16 1.390(9) . ?
C19 C20 1.384(7) . ?
C16 C18 1.480(8) . ?
O8 C100 1.400(9) . ?
Cl4 Cl5A 1.84(3) . ?
